data_4028736
loop_
_publ_author_name
'Tamiris B. Grimaldi'
'Davi F. Back'
'Gilson Zeni'

_publ_section_title
;
 Potassiumtert-Butoxide Promoted Annulation of 2-Alkynylphenyl Propargyl
 Ethers: Selective Synthesis of Benzofuran and 12H-Benzoannulene
 Derivatives
;
_journal_name_full 'Journal of Organic Chemistry'
_journal_page_first 11017
_journal_page_last 11031
_journal_paper_doi 10.1021/jo4020062
_journal_volume 78
_journal_year 2013
_chemical_absolute_configuration rmad
_chemical_formula_moiety 'C23 H15 O'
_chemical_formula_sum 'C23 H15 O'
_chemical_formula_weight 307.35
_chemical_melting_point 404
_chemical_name_common 3-benzyl-2-(phenylethynyl)benzofuran
_chemical_name_systematic
;
        3-benzyl-2-(phenylethynyl)benzofuran
;
_space_group_IT_number 4
_symmetry_cell_setting monoclinic
_symmetry_space_group_name_Hall 'P 2yb'
_symmetry_space_group_name_H-M 'P 1 21 1'
_atom_sites_solution_hydrogens geom
_atom_sites_solution_primary direct
_atom_sites_solution_secondary difmap
_audit_conform_dict_location ftp://ftp.iucr.org/pub/cif_core.dic
_audit_conform_dict_name cif_core.dic
_audit_conform_dict_version 2.3
_audit_creation_date 2013-07-19T14:30:32-00:00
_audit_creation_method 'WinGX routine CIF_UPDATE'
_cell_angle_alpha 90
_cell_angle_beta 94.719(4)
_cell_angle_gamma 90
_cell_formula_units_Z 2
_cell_length_a 6.1502(4)
_cell_length_b 8.0705(5)
_cell_length_c 17.2765(11)
_cell_measurement_reflns_used 2062
_cell_measurement_temperature 296(2)
_cell_measurement_theta_max 21.208
_cell_measurement_theta_min 2.366
_cell_volume 854.62(9)
_computing_cell_refinement 'BRUKER SANT'
_computing_data_collection 'BRUKER APEX-II'
_computing_data_reduction 'BRUKER SOFTWARE'
_computing_molecular_graphics 'ORTEP-3 (Farrugia, 2000)'
_computing_publication_material 'SHELXL-97 (Sheldrick, 1997)'
_computing_structure_refinement 'SHELXL-97 (Sheldrick, 2008)'
_computing_structure_solution 'SHELXL97 (Sheldrick, 1997)'
_diffrn_ambient_temperature 293(2)
_diffrn_detector_area_resol_mean none
_diffrn_measured_fraction_theta_full 0.996
_diffrn_measured_fraction_theta_max 0.996
_diffrn_measurement_device_type 'X8 APEX II'
_diffrn_measurement_method 'phi and omega scans'
_diffrn_radiation_monochromator graphite
_diffrn_radiation_type MoK\a
_diffrn_radiation_wavelength 0.71073
_diffrn_reflns_av_R_equivalents 0.0332
_diffrn_reflns_av_unetI/netI 0.0361
_diffrn_reflns_limit_h_max 7
_diffrn_reflns_limit_h_min -7
_diffrn_reflns_limit_k_max 9
_diffrn_reflns_limit_k_min -10
_diffrn_reflns_limit_l_max 21
_diffrn_reflns_limit_l_min -21
_diffrn_reflns_number 12228
_diffrn_reflns_theta_full 26.83
_diffrn_reflns_theta_max 26.83
_diffrn_reflns_theta_min 1.18
_diffrn_standards_decay_% none
_diffrn_standards_interval_count none
_diffrn_standards_interval_time none
_diffrn_standards_number none
_exptl_absorpt_coefficient_mu 0.072
_exptl_absorpt_correction_T_max 0.9929
_exptl_absorpt_correction_T_min 0.9705
_exptl_absorpt_correction_type gaussian
_exptl_absorpt_process_details XPREP
_exptl_crystal_colour colourless
_exptl_crystal_density_diffrn 1.194
_exptl_crystal_density_meas ?
_exptl_crystal_description block
_exptl_crystal_F_000 322
_exptl_crystal_size_max 0.42
_exptl_crystal_size_mid 0.23
_exptl_crystal_size_min 0.1
_refine_diff_density_max 0.257
_refine_diff_density_min -0.159
_refine_diff_density_rms 0.039
_refine_ls_abs_structure_details 'Flack H D (1983), Acta Cryst. A39, 876-881'
_refine_ls_abs_structure_Flack 1(2)
_refine_ls_extinction_coef none
_refine_ls_extinction_method none
_refine_ls_goodness_of_fit_ref 1.028
_refine_ls_hydrogen_treatment constr
_refine_ls_matrix_type full
_refine_ls_number_parameters 217
_refine_ls_number_reflns 3369
_refine_ls_number_restraints 31
_refine_ls_restrained_S_all 1.023
_refine_ls_R_factor_all 0.0773
_refine_ls_R_factor_gt 0.0461
_refine_ls_shift/su_max 0
_refine_ls_shift/su_mean 0
_refine_ls_structure_factor_coef Fsqd
_refine_ls_weighting_details 'calc w=1/[\s^2^(Fo^2^)+(0.0800P)^2^+0.0000P] where P=(Fo^2^+2Fc^2^)/3'
_refine_ls_weighting_scheme calc
_refine_ls_wR_factor_gt 0.1127
_refine_ls_wR_factor_ref 0.1407
_reflns_number_gt 2304
_reflns_number_total 3369
_reflns_threshold_expression >2sigma(I)
_cod_data_source_file jo4020062_si_002.cif
_cod_data_source_block p21
_cod_depositor_comments
;
The following automatic conversions were performed:

'_exptl_crystal_density_meas' value 'none' was changed to '?' - the
value is perceived as not measured.

Automatic conversion script
Id: cif_fix_values 3008 2015-01-20 13:52:24Z robertas 
;
_cod_original_sg_symbol_Hall P2yb
_cod_database_code 4028736

loop_
_symmetry_equiv_pos_as_xyz
'x, y, z'
'-x, y+1/2, -z'

loop_
_atom_site_label
_atom_site_type_symbol
_atom_site_fract_x
_atom_site_fract_y
_atom_site_fract_z
_atom_site_U_iso_or_equiv
_atom_site_adp_type
_atom_site_occupancy
_atom_site_symmetry_multiplicity
_atom_site_calc_flag
_atom_site_refinement_flags
O O 1.0454(2) 0.3348(2) 0.34178(9) 0.0567(5) Uani 1 1 d .
C1 C 0.9259(4) 0.3588(3) 0.40490(15) 0.0541(6) Uani 1 1 d .
C17 C 0.5559(4) 0.5471(3) 0.24800(16) 0.0587(7) Uani 1 1 d .
H17 H 0.4749 0.4895 0.2089 0.07 Uiso 1 1 calc R
C21 C 0.4544(5) 1.0648(4) 0.28485(19) 0.0708(8) Uani 1 1 d .
H21 H 0.4325 1.1776 0.292 0.085 Uiso 1 1 calc R
C12 C 1.0564(6) 0.4616(5) 0.00710(19) 0.0879(10) Uani 1 1 d U
H12 H 0.928 0.5194 0.0129 0.105 Uiso 1 1 calc R
C20 C 0.6529(5) 0.9980(4) 0.30297(18) 0.0690(8) Uani 1 1 d .
H20 H 0.7673 1.0648 0.323 0.083 Uiso 1 1 calc R
C5 C 0.5845(5) 0.4700(4) 0.43817(17) 0.0693(8) Uani 1 1 d .
H5 H 0.4529 0.5237 0.4251 0.083 Uiso 1 1 calc R
C16 C 1.3539(5) 0.2967(5) 0.06016(18) 0.0759(9) Uani 1 1 d U
H16 H 1.426 0.2417 0.1021 0.091 Uiso 1 1 calc R
C6 C 0.7321(4) 0.4382(3) 0.38240(14) 0.0505(6) Uani 1 1 d .
C23 C 0.3196(4) 0.8006(3) 0.24548(16) 0.0592(7) Uani 1 1 d .
H23 H 0.2038 0.7349 0.2257 0.071 Uiso 1 1 calc R
C4 C 0.6416(6) 0.4189(5) 0.51311(19) 0.0880(10) Uani 1 1 d .
H4 H 0.5463 0.4377 0.5513 0.106 Uiso 1 1 calc R
C22 C 0.2864(5) 0.9678(4) 0.25618(18) 0.0687(8) Uani 1 1 d .
H22 H 0.1494 1.0139 0.2438 0.082 Uiso 1 1 calc R
C10 C 1.0728(4) 0.3830(4) 0.14355(16) 0.0581(6) Uani 1 1 d .
C8 C 0.9181(4) 0.4019(3) 0.27903(14) 0.0483(6) Uani 1 1 d .
C2 C 0.9852(5) 0.3071(4) 0.47957(17) 0.0735(8) Uani 1 1 d .
H2 H 1.1165 0.2531 0.493 0.088 Uiso 1 1 calc R
C7 C 0.7297(4) 0.4672(3) 0.29985(13) 0.0451(5) Uani 1 1 d .
C11 C 1.1611(4) 0.3791(3) 0.06951(15) 0.0583(7) Uani 1 1 d .
C19 C 0.6874(4) 0.8307(3) 0.29195(16) 0.0570(6) Uani 1 1 d .
H19 H 0.8256 0.7864 0.304 0.068 Uiso 1 1 calc R
C3 C 0.8384(6) 0.3402(5) 0.53259(19) 0.0921(11) Uani 1 1 d .
H3 H 0.8719 0.3085 0.5839 0.111 Uiso 1 1 calc R
C9 C 1.0021(4) 0.3897(3) 0.20604(15) 0.0538(6) Uani 1 1 d .
C15 C 1.4395(6) 0.2954(5) -0.0106(2) 0.0961(12) Uani 1 1 d U
H15 H 1.5689 0.2392 -0.0168 0.115 Uiso 1 1 calc R
C18 C 0.5204(4) 0.7288(3) 0.26341(13) 0.0442(5) Uani 1 1 d .
C13 C 1.1427(8) 0.4579(7) -0.0634(2) 0.1121(14) Uani 1 1 d U
H13 H 1.0699 0.511 -0.1057 0.135 Uiso 1 1 calc R
C14 C 1.3337(8) 0.3775(6) -0.0724(2) 0.1108(14) Uani 1 1 d U
H14 H 1.3924 0.3781 -0.1203 0.133 Uiso 1 1 calc R

loop_
_atom_site_aniso_label
_atom_site_aniso_U_11
_atom_site_aniso_U_22
_atom_site_aniso_U_33
_atom_site_aniso_U_23
_atom_site_aniso_U_13
_atom_site_aniso_U_12
O 0.0515(9) 0.0581(11) 0.0603(11) 0.0018(8) 0.0030(8) 0.0111(8)
C1 0.0582(14) 0.0462(16) 0.0575(15) -0.0018(11) 0.0018(11) 0.0001(12)
C17 0.0540(14) 0.0460(15) 0.0727(18) -0.0146(12) -0.0154(13) 0.0067(12)
C21 0.0754(19) 0.0387(15) 0.099(2) 0.0018(14) 0.0127(16) 0.0046(15)
C12 0.097(2) 0.100(3) 0.066(2) 0.0058(19) 0.0030(17) 0.014(2)
C20 0.0689(18) 0.0446(17) 0.093(2) -0.0070(14) 0.0040(15) -0.0092(13)
C5 0.0635(16) 0.073(2) 0.074(2) -0.0167(16) 0.0183(13) -0.0060(15)
C16 0.0729(18) 0.085(2) 0.0709(19) -0.0076(16) 0.0156(15) 0.0094(17)
C6 0.0527(13) 0.0436(14) 0.0559(14) -0.0089(11) 0.0093(11) -0.0067(12)
C23 0.0469(13) 0.0513(16) 0.0783(18) -0.0009(14) -0.0005(12) -0.0008(12)
C4 0.091(2) 0.112(3) 0.064(2) -0.0143(19) 0.0244(16) -0.023(2)
C22 0.0605(16) 0.0534(18) 0.092(2) 0.0040(15) 0.0048(14) 0.0125(15)
C10 0.0521(13) 0.0588(17) 0.0633(17) -0.0072(12) 0.0036(12) 0.0011(12)
C8 0.0484(12) 0.0427(14) 0.0537(14) -0.0026(11) 0.0041(10) 0.0007(11)
C2 0.0822(19) 0.072(2) 0.0637(18) 0.0117(15) -0.0072(15) -0.0022(17)
C7 0.0457(12) 0.0353(13) 0.0539(14) -0.0057(10) 0.0013(10) -0.0018(10)
C11 0.0615(15) 0.0606(17) 0.0531(15) -0.0104(12) 0.0065(11) -0.0063(13)
C19 0.0474(13) 0.0496(16) 0.0731(17) -0.0037(12) 0.0003(11) 0.0011(12)
C3 0.111(3) 0.110(3) 0.0550(18) 0.0083(18) 0.0042(17) -0.022(2)
C9 0.0511(13) 0.0512(15) 0.0593(16) -0.0083(12) 0.0064(11) 0.0009(11)
C15 0.101(3) 0.094(3) 0.099(3) -0.026(2) 0.043(2) -0.002(2)
C18 0.0466(12) 0.0437(13) 0.0422(12) -0.0023(10) 0.0041(9) 0.0006(11)
C13 0.153(4) 0.124(4) 0.059(2) 0.009(2) 0.007(2) 0.019(3)
C14 0.158(4) 0.111(3) 0.069(2) -0.018(2) 0.048(2) -0.013(3)

loop_
_atom_type_symbol
_atom_type_description
_atom_type_scat_dispersion_real
_atom_type_scat_dispersion_imag
_atom_type_scat_source
C C 0.0033 0.0016 'International Tables Vol C Tables 4.2.6.8 and 6.1.1.4'
H H 0 0 'International Tables Vol C Tables 4.2.6.8 and 6.1.1.4'
O O 0.0106 0.006 'International Tables Vol C Tables 4.2.6.8 and 6.1.1.4'

loop_
_geom_angle_atom_site_label_1
_geom_angle_atom_site_label_2
_geom_angle_atom_site_label_3
_geom_angle
C1 O C8 105.02(17)
C2 C1 O 125.6(2)
C2 C1 C6 124.1(3)
O C1 C6 110.3(2)
C7 C17 C18 115.0(2)
C7 C17 H17 122.5
C18 C17 H17 122.5
C20 C21 C22 120.1(3)
C20 C21 H21 119.9
C22 C21 H21 119.9
C13 C12 C11 119.6(3)
C13 C12 H12 120.2
C11 C12 H12 120.2
C21 C20 C19 120.3(3)
C21 C20 H20 119.8
C19 C20 H20 119.8
C4 C5 C6 117.6(3)
C4 C5 H5 121.2
C6 C5 H5 121.2
C15 C16 C11 120.3(3)
C15 C16 H16 119.9
C11 C16 H16 119.9
C1 C6 C5 119.0(2)
C1 C6 C7 107.0(2)
C5 C6 C7 134.0(2)
C18 C23 C22 121.4(2)
C18 C23 H23 119.3
C22 C23 H23 119.3
C5 C4 C3 121.1(3)
C5 C4 H4 119.5
C3 C4 H4 119.5
C21 C22 C23 119.8(3)
C21 C22 H22 120.1
C23 C22 H22 120.1
C9 C10 C11 178.3(3)
C7 C8 O 112.6(2)
C7 C8 C9 130.9(2)
O C8 C9 116.5(2)
C3 C2 C1 115.5(3)
C3 C2 H2 122.2
C1 C2 H2 122.2
C8 C7 C6 105.1(2)
C8 C7 C17 126.9(2)
C6 C7 C17 127.9(2)
C12 C11 C16 119.4(3)
C12 C11 C10 120.1(3)
C16 C11 C10 120.5(3)
C18 C19 C20 121.0(2)
C18 C19 H19 119.5
C20 C19 H19 119.5
C2 C3 C4 122.7(3)
C2 C3 H3 118.6
C4 C3 H3 118.6
C10 C9 C8 178.5(3)
C16 C15 C14 119.8(4)
C16 C15 H15 120.1
C14 C15 H15 120.1
C19 C18 C23 117.3(2)
C19 C18 C17 122.0(2)
C23 C18 C17 120.6(2)
C14 C13 C12 120.9(4)
C14 C13 H13 119.5
C12 C13 H13 119.5
C13 C14 C15 119.9(4)
C13 C14 H14 120
C15 C14 H14 120

loop_
_geom_bond_atom_site_label_1
_geom_bond_atom_site_label_2
_geom_bond_distance
O C1 1.378(3)
O C8 1.393(3)
C1 C2 1.376(4)
C1 C6 1.381(3)
C17 C7 1.484(3)
C17 C18 1.509(4)
C17 H17 0.93
C21 C20 1.348(4)
C21 C22 1.357(4)
C21 H21 0.93
C12 C13 1.368(5)
C12 C11 1.381(4)
C12 H12 0.93
C20 C19 1.383(4)
C20 H20 0.93
C5 C4 1.376(5)
C5 C6 1.401(3)
C5 H5 0.93
C16 C15 1.371(5)
C16 C11 1.381(4)
C16 H16 0.93
C6 C7 1.444(3)
C23 C18 1.376(3)
C23 C22 1.380(4)
C23 H23 0.93
C4 C3 1.384(5)
C4 H4 0.93
C22 H22 0.93
C10 C9 1.198(3)
C10 C11 1.430(4)
C8 C7 1.349(3)
C8 C9 1.405(4)
C2 C3 1.364(5)
C2 H2 0.93
C19 C18 1.375(3)
C19 H19 0.93
C3 H3 0.93
C15 C14 1.373(6)
C15 H15 0.93
C13 C14 1.363(6)
C13 H13 0.93
C14 H14 0.93

loop_
_geom_torsion_atom_site_label_1
_geom_torsion_atom_site_label_2
_geom_torsion_atom_site_label_3
_geom_torsion_atom_site_label_4
_geom_torsion
C8 O C1 C2 177.8(3)
C8 O C1 C6 -0.2(2)
C22 C21 C20 C19 0.5(5)
C2 C1 C6 C5 0.3(4)
O C1 C6 C5 178.3(2)
C2 C1 C6 C7 -178.4(2)
O C1 C6 C7 -0.4(3)
C4 C5 C6 C1 -0.3(4)
C4 C5 C6 C7 178.0(3)
C6 C5 C4 C3 0.5(5)
C20 C21 C22 C23 -0.1(5)
C18 C23 C22 C21 0.1(4)
C1 O C8 C7 0.7(3)
C1 O C8 C9 -178.5(2)
O C1 C2 C3 -178.2(3)
C6 C1 C2 C3 -0.4(4)
O C8 C7 C6 -1.0(3)
C9 C8 C7 C6 178.2(3)
O C8 C7 C17 -179.4(2)
C9 C8 C7 C17 -0.3(4)
C1 C6 C7 C8 0.8(3)
C5 C6 C7 C8 -177.6(3)
C1 C6 C7 C17 179.3(2)
C5 C6 C7 C17 0.8(4)
C18 C17 C7 C8 -115.6(3)
C18 C17 C7 C6 66.4(3)
C13 C12 C11 C16 1.3(5)
C13 C12 C11 C10 179.7(3)
C15 C16 C11 C12 -0.6(5)
C15 C16 C11 C10 -179.0(3)
C9 C10 C11 C12 -93(10)
C9 C10 C11 C16 86(10)
C21 C20 C19 C18 -0.9(4)
C1 C2 C3 C4 0.6(5)
C5 C4 C3 C2 -0.7(6)
C11 C10 C9 C8 50(16)
C7 C8 C9 C10 50(10)
O C8 C9 C10 -131(10)
C11 C16 C15 C14 0.4(5)
C20 C19 C18 C23 0.8(4)
C20 C19 C18 C17 177.6(3)
C22 C23 C18 C19 -0.4(4)
C22 C23 C18 C17 -177.3(3)
C7 C17 C18 C19 30.8(3)
C7 C17 C18 C23 -152.5(2)
C11 C12 C13 C14 -1.7(6)
C12 C13 C14 C15 1.5(7)
C16 C15 C14 C13 -0.9(6)
